data_7233035
loop_
_publ_author_name
'Khanra, Somnath'
'Ta, Sabyasachi'
'Ghosh, Milan'
'Chatterjee, Sudeshna'
'Das, Debasis'

_publ_section_title
;
 Subtle structural variation in azine/imine derivatives controls Zn2+
 sensitivity: ESIPT-CHEF combination for nano-molar detection of Zn2+ with
 DFT support
;
_journal_issue 37
_journal_name_full 'RSC Advances'
_journal_page_first 21302
_journal_paper_doi 10.1039/C9RA03652K
_journal_volume 9
_journal_year 2019
_chemical_formula_sum 'C20 H16 N3 O4'
_chemical_formula_weight 362.36
_chemical_name_systematic 'NPED SNND'
_space_group_crystal_system triclinic
_space_group_IT_number 2
_space_group_name_Hall '-P 1'
_space_group_name_H-M_alt 'P -1'
_symmetry_space_group_name_Hall '-P 1'
_symmetry_space_group_name_H-M 'P -1'
_atom_sites_solution_hydrogens geom
_audit_creation_method SHELXL-2014/7
_audit_update_record
;
2016-06-09 deposited with the CCDC.    2019-07-01 downloaded from the CCDC.
;
_cell_angle_alpha 88.542(3)
_cell_angle_beta 73.254(2)
_cell_angle_gamma 70.084(3)
_cell_formula_units_Z 4
_cell_length_a 10.8682(5)
_cell_length_b 11.1818(6)
_cell_length_c 16.0637(8)
_cell_measurement_reflns_used 6389
_cell_measurement_temperature 296(2)
_cell_measurement_theta_max 22.03
_cell_measurement_theta_min 2.39
_cell_volume 1751.83(16)
_computing_cell_refinement 'Bruker SAINT'
_computing_data_collection 'Bruker APEX2'
_computing_data_reduction 'Bruker SAINT'
_computing_molecular_graphics 'Bruker SHELXTL'
_computing_publication_material 'Bruker SHELXTL'
_computing_structure_refinement 'SHELXL-2014/7 (Sheldrick, 2014)'
_computing_structure_solution 'SHELXS-97 (Sheldrick 2008)'
_diffrn_ambient_temperature 296(2)
_diffrn_measured_fraction_theta_full 0.980
_diffrn_measured_fraction_theta_max 0.930
_diffrn_measurement_device_type 'Bruker APEX-II CCD'
_diffrn_measurement_method '\f and \w scans'
_diffrn_radiation_type MoK\a
_diffrn_radiation_wavelength 0.71073
_diffrn_reflns_av_R_equivalents 0.0189
_diffrn_reflns_av_unetI/netI 0.0302
_diffrn_reflns_Laue_measured_fraction_full 0.980
_diffrn_reflns_Laue_measured_fraction_max 0.930
_diffrn_reflns_limit_h_max 14
_diffrn_reflns_limit_h_min -14
_diffrn_reflns_limit_k_max 15
_diffrn_reflns_limit_k_min -13
_diffrn_reflns_limit_l_max 21
_diffrn_reflns_limit_l_min -21
_diffrn_reflns_number 17563
_diffrn_reflns_point_group_measured_fraction_full 0.980
_diffrn_reflns_point_group_measured_fraction_max 0.930
_diffrn_reflns_theta_full 25.242
_diffrn_reflns_theta_max 29.098
_diffrn_reflns_theta_min 1.328
_exptl_absorpt_coefficient_mu 0.098
_exptl_absorpt_correction_type none
_exptl_crystal_colour Off
_exptl_crystal_density_diffrn 1.374
_exptl_crystal_description Plate
_exptl_crystal_F_000 756
_exptl_crystal_size_max 0.16
_exptl_crystal_size_mid 0.10
_exptl_crystal_size_min 0.06
_refine_diff_density_max 0.776
_refine_diff_density_min -0.410
_refine_diff_density_rms 0.092
_refine_ls_extinction_coef 0.014(3)
_refine_ls_extinction_expression Fc^*^=kFc[1+0.001xFc^2^\l^3^/sin(2\q)]^-1/4^
_refine_ls_extinction_method 'SHELXL-2014/7 (Sheldrick 2014'
_refine_ls_goodness_of_fit_ref 1.575
_refine_ls_hydrogen_treatment constr
_refine_ls_matrix_type full
_refine_ls_number_parameters 422
_refine_ls_number_reflns 8741
_refine_ls_number_restraints 0
_refine_ls_restrained_S_all 1.575
_refine_ls_R_factor_all 0.1113
_refine_ls_R_factor_gt 0.0749
_refine_ls_shift/su_max 0.081
_refine_ls_shift/su_mean 0.002
_refine_ls_structure_factor_coef Fsqd
_refine_ls_weighting_details 'w=1/[\s^2^(Fo^2^)+(0.1000P)^2^] where P=(Fo^2^+2Fc^2^)/3'
_refine_ls_weighting_scheme calc
_refine_ls_wR_factor_gt 0.2233
_refine_ls_wR_factor_ref 0.2493
_reflns_Friedel_coverage 0.000
_reflns_number_gt 5603
_reflns_number_total 8741
_reflns_threshold_expression 'I > 2\s(I)'
_cod_data_source_file c9ra03652k2.cif
_cod_data_source_block NPED_SNND_0m_a
_cod_database_code 7233035
_shelx_shelxl_version_number 2014/7
_shelx_space_group_comment
;
The symmetry employed for this shelxl refinement is uniquely defined
by the following loop, which should always be used as a source of
symmetry information in preference to the above space-group names.
They are only intended as comments.
;

loop_
_space_group_symop_operation_xyz
'x, y, z'
'-x, -y, -z'

loop_
_atom_site_label
_atom_site_type_symbol
_atom_site_fract_x
_atom_site_fract_y
_atom_site_fract_z
_atom_site_U_iso_or_equiv
_atom_site_adp_type
_atom_site_occupancy
_atom_site_site_symmetry_order
_atom_site_calc_flag
_atom_site_refinement_flags_posn
_atom_site_refinement_flags_adp
O001 O 0.40779(12) 0.00208(15) 0.40736(9) 0.0591(4) Uani 1 1 d . .
H001 H 0.4638 -0.0266 0.3596 0.089 Uiso 1 1 calc R U
O002 O 0.58859(14) 0.41920(17) 0.56097(10) 0.0635(4) Uani 1 1 d . .
H002 H 0.5273 0.4852 0.5854 0.095 Uiso 1 1 calc R U
N003 N 0.65374(17) 0.61158(17) 0.48558(10) 0.0523(4) Uani 1 1 d . .
N004 N 0.85694(17) 0.17082(16) 0.73344(11) 0.0528(4) Uani 1 1 d . .
N005 N 0.26303(16) -0.06699(17) 0.54151(10) 0.0507(4) Uani 1 1 d . .
N006 N 0.35340(17) -0.06074(18) 0.69937(10) 0.0544(5) Uani 1 1 d . .
H006 H 0.3756 -0.0012 0.6710 0.065 Uiso 1 1 calc R U
N3 N 0.18422(17) 0.30980(19) 0.23958(12) 0.0631(5) Uani 1 1 d . .
N2 N 0.65068(19) 0.6031(2) 0.30388(11) 0.0683(6) Uani 1 1 d . .
H2 H 0.5948 0.5735 0.3400 0.082 Uiso 1 1 calc R U
C009 C 0.82846(18) 0.26878(18) 0.68237(11) 0.0422(4) Uani 1 1 d . .
C00A C 0.16539(17) 0.09804(18) 0.45900(11) 0.0404(4) Uani 1 1 d . .
C00B C 0.30618(18) -0.04385(19) 0.78881(12) 0.0469(5) Uani 1 1 d . .
C00C C 0.29565(17) 0.08370(18) 0.39657(11) 0.0422(4) Uani 1 1 d . .
C00D C 0.17986(18) 0.24023(18) 0.31075(12) 0.0445(4) Uani 1 1 d . .
C00E C 0.04772(18) 0.18494(18) 0.44414(12) 0.0449(4) Uani 1 1 d . .
H00E H -0.0369 0.1965 0.4847 0.054 Uiso 1 1 calc R U
C00F C 0.77478(17) 0.47409(18) 0.57472(11) 0.0421(4) Uani 1 1 d . .
C00G C 0.29807(18) 0.15695(19) 0.32554(12) 0.0445(4) Uani 1 1 d . .
H00G H 0.3824 0.1499 0.2862 0.053 Uiso 1 1 calc R U
C00H C 0.15700(18) 0.02079(18) 0.52947(11) 0.0434(4) Uani 1 1 d . .
H00H H 0.0715 0.0333 0.5692 0.052 Uiso 1 1 calc R U
C00I C 0.91153(18) 0.34703(19) 0.66228(12) 0.0466(5) Uani 1 1 d . .
H00I H 0.9849 0.3309 0.6849 0.056 Uiso 1 1 calc R U
C00J C 0.75191(18) 0.57718(19) 0.52376(11) 0.0459(4) Uani 1 1 d . .
H00J H 0.8092 0.6248 0.5161 0.055 Uiso 1 1 calc R U
C00K C 0.05185(18) 0.25320(19) 0.37291(12) 0.0477(5) Uani 1 1 d . .
H00K H -0.0291 0.3085 0.3648 0.057 Uiso 1 1 calc R U
C00L C 0.71999(19) 0.2963(2) 0.64606(12) 0.0481(5) Uani 1 1 d . .
H00L H 0.6656 0.2456 0.6579 0.058 Uiso 1 1 calc R U
C00M C 0.68974(18) 0.3963(2) 0.59298(11) 0.0455(5) Uani 1 1 d . .
C00N C 0.88477(18) 0.44393(19) 0.61096(12) 0.0464(5) Uani 1 1 d . .
H00N H 0.9409 0.4929 0.5989 0.056 Uiso 1 1 calc R U
C00O C 0.2286(2) -0.1116(2) 0.83831(13) 0.0586(5) Uani 1 1 d . .
H00O H 0.2087 -0.1721 0.8111 0.070 Uiso 1 1 calc R U
C00P C 0.6828(2) 0.5715(2) 0.21691(14) 0.0583(5) Uani 1 1 d . .
C00Q C 0.0637(2) 0.3744(2) 0.21241(16) 0.0616(6) Uani 1 1 d . .
H00A H 0.0838 0.4343 0.1705 0.074 Uiso 1 1 calc R U
H00B H -0.0098 0.4230 0.2627 0.074 Uiso 1 1 calc R U
C00R C 0.7059(2) 0.6833(2) 0.33743(13) 0.0555(5) Uani 1 1 d . .
H00C H 0.6953 0.7598 0.3061 0.067 Uiso 1 1 calc R U
H00D H 0.8031 0.6390 0.3284 0.067 Uiso 1 1 calc R U
C00S C 0.3673(2) -0.1729(2) 0.65150(13) 0.0574(6) Uani 1 1 d . .
H00F H 0.3671 -0.2402 0.6908 0.069 Uiso 1 1 calc R U
H00M H 0.4554 -0.2004 0.6069 0.069 Uiso 1 1 calc R U
C00T C 0.2562(2) -0.1561(2) 0.60841(12) 0.0541(5) Uani 1 1 d . .
H00P H 0.2671 -0.2379 0.5825 0.065 Uiso 1 1 calc R U
H00Q H 0.1671 -0.1246 0.6520 0.065 Uiso 1 1 calc R U
C00U C 0.3345(2) 0.0451(2) 0.83191(15) 0.0622(6) Uani 1 1 d . .
H00U H 0.3867 0.0911 0.8001 0.075 Uiso 1 1 calc R U
C00V C 0.6348(3) 0.7199(2) 0.43288(14) 0.0621(6) Uani 1 1 d . .
H00R H 0.6693 0.7798 0.4527 0.075 Uiso 1 1 calc R U
H00S H 0.5375 0.7628 0.4414 0.075 Uiso 1 1 calc R U
C00W C 0.9655(2) 0.1474(2) 0.77492(15) 0.0625(6) Uani 1 1 d . .
H00T H 1.0462 0.1539 0.7321 0.075 Uiso 1 1 calc R U
H00V H 0.9889 0.0606 0.7920 0.075 Uiso 1 1 calc R U
C00X C 0.7787(3) 0.6072(2) 0.15459(15) 0.0733(7) Uani 1 1 d . .
H00X H 0.8235 0.6553 0.1718 0.088 Uiso 1 1 calc R U
C00Y C 0.1814(3) -0.0890(3) 0.92785(16) 0.0805(8) Uani 1 1 d . .
H00Y H 0.1286 -0.1338 0.9607 0.097 Uiso 1 1 calc R U
C00Z C 0.7677(3) 0.0970(2) 0.76009(19) 0.0796(8) Uani 1 1 d . .
H00W H 0.8190 0.0153 0.7766 0.096 Uiso 1 1 calc R U
H00$ H 0.7398 0.0805 0.7106 0.096 Uiso 1 1 calc R U
C010 C 0.9316(3) 0.2348(3) 0.85252(16) 0.0836(8) Uani 1 1 d . .
H01A H 0.9089 0.3212 0.8365 0.125 Uiso 1 1 calc R U
H01B H 1.0091 0.2136 0.8745 0.125 Uiso 1 1 calc R U
H01C H 0.8547 0.2262 0.8968 0.125 Uiso 1 1 calc R U
C011 C 0.2113(3) -0.0012(3) 0.96901(17) 0.0917(9) Uani 1 1 d . .
H011 H 0.1803 0.0125 1.0295 0.110 Uiso 1 1 calc R U
C012 C 0.6186(3) 0.4992(3) 0.18881(18) 0.0842(8) Uani 1 1 d . .
H012 H 0.5535 0.4739 0.2293 0.101 Uiso 1 1 calc R U
C013 C 0.2862(3) 0.0654(3) 0.92095(18) 0.0836(8) Uani 1 1 d . .
H013 H 0.3051 0.1260 0.9489 0.100 Uiso 1 1 calc R U
C014 C 0.0149(3) 0.2863(3) 0.17223(19) 0.0813(8) Uani 1 1 d . .
H01D H 0.0853 0.2407 0.1206 0.122 Uiso 1 1 calc R U
H01E H -0.0661 0.3351 0.1571 0.122 Uiso 1 1 calc R U
H01F H -0.0055 0.2266 0.2132 0.122 Uiso 1 1 calc R U
C015 C 0.8086(4) 0.5728(3) 0.0680(2) 0.1138(14) Uani 1 1 d . .
H015 H 0.8730 0.5983 0.0270 0.137 Uiso 1 1 calc R U
C016 C 0.3204(4) 0.3228(4) 0.1860(2) 0.1171(14) Uani 1 1 d . .
H01G H 0.3038 0.4076 0.1656 0.141 Uiso 1 1 calc R U
H01H H 0.3807 0.3107 0.2222 0.141 Uiso 1 1 calc R U
C017 C 0.6421(3) 0.1605(4) 0.8346(2) 0.1179(13) Uani 1 1 d . .
H01I H 0.5954 0.2450 0.8212 0.177 Uiso 1 1 calc R U
H01J H 0.6680 0.1655 0.8863 0.177 Uiso 1 1 calc R U
H01K H 0.5823 0.1118 0.8440 0.177 Uiso 1 1 calc R U
C018 C 0.7458(6) 0.5022(4) 0.0411(2) 0.148(2) Uani 1 1 d . .
H018 H 0.7670 0.4792 -0.0179 0.177 Uiso 1 1 calc R U
C019 C 0.6504(5) 0.4647(3) 0.1017(2) 0.1245(14) Uani 1 1 d . .
H019 H 0.6072 0.4159 0.0835 0.149 Uiso 1 1 calc R U
C01A C 0.3798(5) 0.2352(5) 0.1178(3) 0.1489(17) Uani 1 1 d . .
H01L H 0.3887 0.1520 0.1380 0.223 Uiso 1 1 calc R U
H01M H 0.4689 0.2377 0.0875 0.223 Uiso 1 1 calc R U
H01N H 0.3243 0.2531 0.0789 0.223 Uiso 1 1 calc R U

loop_
_atom_site_aniso_label
_atom_site_aniso_U_11
_atom_site_aniso_U_22
_atom_site_aniso_U_33
_atom_site_aniso_U_23
_atom_site_aniso_U_13
_atom_site_aniso_U_12
O001 0.0357(7) 0.0769(10) 0.0537(8) 0.0251(8) -0.0084(6) -0.0114(7)
O002 0.0492(8) 0.0926(12) 0.0646(9) 0.0258(8) -0.0320(7) -0.0332(8)
N003 0.0559(10) 0.0546(10) 0.0415(9) 0.0057(7) -0.0174(7) -0.0111(8)
N004 0.0605(10) 0.0479(10) 0.0596(10) 0.0108(8) -0.0324(8) -0.0191(8)
N005 0.0496(9) 0.0652(11) 0.0409(9) 0.0145(8) -0.0155(7) -0.0233(8)
N006 0.0558(10) 0.0732(12) 0.0398(9) 0.0143(8) -0.0146(7) -0.0298(9)
N3 0.0503(10) 0.0725(12) 0.0629(11) 0.0275(10) -0.0183(8) -0.0172(9)
N2 0.0677(12) 0.1024(16) 0.0452(10) 0.0028(10) -0.0081(8) -0.0495(11)
C009 0.0434(9) 0.0441(10) 0.0389(9) 0.0012(8) -0.0147(7) -0.0126(8)
C00A 0.0389(9) 0.0477(10) 0.0351(9) -0.0014(8) -0.0089(7) -0.0170(8)
C00B 0.0385(9) 0.0557(12) 0.0439(10) 0.0120(9) -0.0167(8) -0.0101(8)
C00C 0.0398(9) 0.0488(10) 0.0410(10) 0.0071(8) -0.0143(7) -0.0177(8)
C00D 0.0467(10) 0.0434(10) 0.0450(10) 0.0080(8) -0.0165(8) -0.0157(8)
C00E 0.0373(9) 0.0482(11) 0.0458(10) -0.0031(8) -0.0058(7) -0.0157(8)
C00F 0.0393(9) 0.0481(10) 0.0354(9) 0.0013(8) -0.0099(7) -0.0118(8)
C00G 0.0367(9) 0.0538(11) 0.0419(10) 0.0079(8) -0.0089(7) -0.0168(8)
C00H 0.0409(9) 0.0570(12) 0.0335(9) -0.0006(8) -0.0072(7) -0.0214(8)
C00I 0.0399(9) 0.0581(12) 0.0481(11) 0.0048(9) -0.0199(8) -0.0191(9)
C00J 0.0444(10) 0.0511(11) 0.0379(10) -0.0010(8) -0.0098(8) -0.0129(9)
C00K 0.0394(9) 0.0470(11) 0.0543(11) 0.0034(9) -0.0160(8) -0.0104(8)
C00L 0.0478(10) 0.0619(12) 0.0470(10) 0.0118(9) -0.0217(8) -0.0286(9)
C00M 0.0390(9) 0.0606(12) 0.0379(10) 0.0058(9) -0.0131(7) -0.0173(9)
C00N 0.0438(10) 0.0550(12) 0.0470(10) 0.0038(9) -0.0157(8) -0.0235(9)
C00O 0.0586(12) 0.0678(14) 0.0494(12) 0.0164(10) -0.0144(10) -0.0242(11)
C00P 0.0637(13) 0.0536(12) 0.0481(12) 0.0066(10) -0.0160(10) -0.0093(10)
C00Q 0.0648(13) 0.0504(12) 0.0672(14) 0.0179(10) -0.0281(11) -0.0111(10)
C00R 0.0583(12) 0.0584(12) 0.0564(12) 0.0160(10) -0.0225(10) -0.0245(10)
C00S 0.0562(12) 0.0616(13) 0.0433(11) 0.0097(10) -0.0136(9) -0.0080(10)
C00T 0.0650(12) 0.0615(13) 0.0412(10) 0.0124(9) -0.0170(9) -0.0284(10)
C00U 0.0699(14) 0.0597(13) 0.0639(14) 0.0144(11) -0.0314(11) -0.0225(11)
C00V 0.0774(14) 0.0492(12) 0.0575(13) 0.0050(10) -0.0306(11) -0.0104(11)
C00W 0.0610(13) 0.0611(13) 0.0714(14) 0.0183(11) -0.0356(11) -0.0164(11)
C00X 0.0800(16) 0.0620(14) 0.0528(14) 0.0127(11) -0.0032(12) -0.0081(12)
C00Y 0.0801(17) 0.0886(19) 0.0523(14) 0.0212(14) -0.0017(12) -0.0199(15)
C00Z 0.108(2) 0.0619(15) 0.108(2) 0.0393(14) -0.0664(18) -0.0508(15)
C010 0.105(2) 0.109(2) 0.0661(16) 0.0205(15) -0.0460(15) -0.0571(18)
C011 0.113(2) 0.092(2) 0.0411(13) 0.0027(14) -0.0146(14) -0.0075(18)
C012 0.118(2) 0.0736(17) 0.0696(17) 0.0080(14) -0.0398(16) -0.0346(16)
C013 0.115(2) 0.0693(17) 0.0674(17) -0.0023(14) -0.0422(16) -0.0197(16)
C014 0.0871(17) 0.0700(16) 0.098(2) 0.0158(15) -0.0494(16) -0.0242(14)
C015 0.156(3) 0.075(2) 0.0529(17) 0.0108(15) 0.0054(18) 0.000(2)
C016 0.117(3) 0.117(3) 0.0702(19) 0.0409(19) -0.0214(18) 0.010(2)
C017 0.084(2) 0.172(4) 0.133(3) 0.076(3) -0.049(2) -0.078(2)
C018 0.259(6) 0.079(2) 0.053(2) -0.0058(18) -0.027(3) -0.009(3)
C019 0.220(5) 0.084(2) 0.083(2) -0.0032(19) -0.072(3) -0.047(3)
C01A 0.177(4) 0.135(4) 0.147(4) 0.027(3) -0.091(4) -0.036(3)

loop_
_atom_type_symbol
_atom_type_description
_atom_type_scat_dispersion_real
_atom_type_scat_dispersion_imag
_atom_type_scat_source
C C 0.0033 0.0016 'International Tables Vol C Tables 4.2.6.8 and 6.1.1.4'
H H 0.0000 0.0000 'International Tables Vol C Tables 4.2.6.8 and 6.1.1.4'
N N 0.0061 0.0033 'International Tables Vol C Tables 4.2.6.8 and 6.1.1.4'
O O 0.0106 0.0060 'International Tables Vol C Tables 4.2.6.8 and 6.1.1.4'

loop_
_geom_angle_atom_site_label_1
_geom_angle_atom_site_label_2
_geom_angle_atom_site_label_3
_geom_angle
C00C O001 H001 109.5
C00M O002 H002 109.5
C00J N003 C00V 121.68(18)
C009 N004 C00Z 120.99(16)
C009 N004 C00W 121.80(17)
C00Z N004 C00W 116.56(17)
C00H N005 C00T 124.16(16)
C00B N006 C00S 122.84(18)
C00B N006 H006 118.6
C00S N006 H006 118.6
C00D N3 C00Q 122.40(17)
C00D N3 C016 119.77(17)
C00Q N3 C016 117.83(18)
C00P N2 C00R 122.72(18)
C00P N2 H2 118.6
C00R N2 H2 118.6
N004 C009 C00L 122.33(17)
N004 C009 C00I 120.27(16)
C00L C009 C00I 117.38(17)
C00E C00A C00H 121.38(16)
C00E C00A C00C 117.85(16)
C00H C00A C00C 120.64(16)
N006 C00B C00U 119.35(19)
N006 C00B C00O 122.26(19)
C00U C00B C00O 118.38(19)
O001 C00C C00G 121.68(16)
O001 C00C C00A 119.75(15)
C00G C00C C00A 118.57(16)
N3 C00D C00G 121.82(17)
N3 C00D C00K 120.09(16)
C00G C00D C00K 118.09(16)
C00K C00E C00A 122.71(17)
C00K C00E H00E 118.6
C00A C00E H00E 118.6
C00J C00F C00N 119.36(17)
C00J C00F C00M 122.57(16)
C00N C00F C00M 118.07(16)
C00C C00G C00D 122.68(17)
C00C C00G H00G 118.7
C00D C00G H00G 118.7
N005 C00H C00A 122.96(16)
N005 C00H H00H 118.5
C00A C00H H00H 118.5
C00N C00I C009 120.72(16)
C00N C00I H00I 119.6
C009 C00I H00I 119.6
N003 C00J C00F 124.02(18)
N003 C00J H00J 118.0
C00F C00J H00J 118.0
C00E C00K C00D 120.05(16)
C00E C00K H00K 120.0
C00D C00K H00K 120.0
C00M C00L C009 123.08(18)
C00M C00L H00L 118.5
C009 C00L H00L 118.5
O002 C00M C00L 121.38(17)
O002 C00M C00F 120.53(17)
C00L C00M C00F 118.09(15)
C00I C00N C00F 122.66(17)
C00I C00N H00N 118.7
C00F C00N H00N 118.7
C00Y C00O C00B 119.9(2)
C00Y C00O H00O 120.1
C00B C00O H00O 120.1
N2 C00P C00X 122.7(2)
N2 C00P C012 119.4(2)
C00X C00P C012 117.9(2)
N3 C00Q C014 113.96(19)
N3 C00Q H00A 108.8
C014 C00Q H00A 108.8
N3 C00Q H00B 108.8
C014 C00Q H00B 108.8
H00A C00Q H00B 107.7
N2 C00R C00V 110.88(18)
N2 C00R H00C 109.5
C00V C00R H00C 109.5
N2 C00R H00D 109.5
C00V C00R H00D 109.5
H00C C00R H00D 108.1
N006 C00S C00T 114.49(17)
N006 C00S H00F 108.6
C00T C00S H00F 108.6
N006 C00S H00M 108.6
C00T C00S H00M 108.6
H00F C00S H00M 107.6
N005 C00T C00S 110.60(17)
N005 C00T H00P 109.5
C00S C00T H00P 109.5
N005 C00T H00Q 109.5
C00S C00T H00Q 109.5
H00P C00T H00Q 108.1
C013 C00U C00B 120.4(2)
C013 C00U H00U 119.8
C00B C00U H00U 119.8
N003 C00V C00R 113.17(17)
N003 C00V H00R 108.9
C00R C00V H00R 108.9
N003 C00V H00S 108.9
C00R C00V H00S 108.9
H00R C00V H00S 107.8
N004 C00W C010 115.32(19)
N004 C00W H00T 108.4
C010 C00W H00T 108.4
N004 C00W H00V 108.4
C010 C00W H00V 108.4
H00T C00W H00V 107.5
C015 C00X C00P 120.8(3)
C015 C00X H00X 119.6
C00P C00X H00X 119.6
C011 C00Y C00O 120.7(3)
C011 C00Y H00Y 119.7
C00O C00Y H00Y 119.7
N004 C00Z C017 113.9(2)
N004 C00Z H00W 108.8
C017 C00Z H00W 108.8
N004 C00Z H00$ 108.8
C017 C00Z H00$ 108.8
H00W C00Z H00$ 107.7
C00W C010 H01A 109.5
C00W C010 H01B 109.5
H01A C010 H01B 109.5
C00W C010 H01C 109.5
H01A C010 H01C 109.5
H01B C010 H01C 109.5
C013 C011 C00Y 119.6(2)
C013 C011 H011 120.2
C00Y C011 H011 120.2
C019 C012 C00P 120.5(3)
C019 C012 H012 119.7
C00P C012 H012 119.7
C011 C013 C00U 121.1(3)
C011 C013 H013 119.5
C00U C013 H013 119.5
C00Q C014 H01D 109.5
C00Q C014 H01E 109.5
H01D C014 H01E 109.5
C00Q C014 H01F 109.5
H01D C014 H01F 109.5
H01E C014 H01F 109.5
C018 C015 C00X 120.9(4)
C018 C015 H015 119.6
C00X C015 H015 119.6
C01A C016 N3 109.4(4)
C01A C016 H01G 109.8
N3 C016 H01G 109.8
C01A C016 H01H 109.8
N3 C016 H01H 109.8
H01G C016 H01H 108.2
C00Z C017 H01I 109.5
C00Z C017 H01J 109.5
H01I C017 H01J 109.5
C00Z C017 H01K 109.5
H01I C017 H01K 109.5
H01J C017 H01K 109.5
C015 C018 C019 119.6(3)
C015 C018 H018 120.2
C019 C018 H018 120.2
C012 C019 C018 120.3(4)
C012 C019 H019 119.9
C018 C019 H019 119.9
C016 C01A H01L 109.5
C016 C01A H01M 109.5
H01L C01A H01M 109.5
C016 C01A H01N 109.5
H01L C01A H01N 109.5
H01M C01A H01N 109.5

loop_
_geom_bond_atom_site_label_1
_geom_bond_atom_site_label_2
_geom_bond_distance
O001 C00C 1.305(2)
O001 H001 0.8200
O002 C00M 1.291(2)
O002 H002 0.8200
N003 C00J 1.322(2)
N003 C00V 1.450(3)
N004 C009 1.356(2)
N004 C00Z 1.447(3)
N004 C00W 1.462(2)
N005 C00H 1.295(2)
N005 C00T 1.450(2)
N006 C00B 1.373(2)
N006 C00S 1.428(3)
N006 H006 0.8600
N3 C00D 1.365(2)
N3 C00Q 1.448(3)
N3 C016 1.536(4)
N2 C00P 1.363(3)
N2 C00R 1.426(3)
N2 H2 0.8600
C009 C00L 1.402(2)
C009 C00I 1.429(3)
C00A C00E 1.398(2)
C00A C00H 1.407(3)
C00A C00C 1.439(2)
C00B C00U 1.389(3)
C00B C00O 1.391(3)
C00C C00G 1.387(2)
C00D C00G 1.387(2)
C00D C00K 1.422(3)
C00E C00K 1.358(3)
C00E H00E 0.9300
C00F C00J 1.391(3)
C00F C00N 1.414(2)
C00F C00M 1.441(3)
C00G H00G 0.9300
C00H H00H 0.9300
C00I C00N 1.348(3)
C00I H00I 0.9300
C00J H00J 0.9300
C00K H00K 0.9300
C00L C00M 1.395(3)
C00L H00L 0.9300
C00N H00N 0.9300
C00O C00Y 1.379(3)
C00O H00O 0.9300
C00P C00X 1.382(3)
C00P C012 1.389(4)
C00Q C014 1.501(3)
C00Q H00A 0.9700
C00Q H00B 0.9700
C00R C00V 1.500(3)
C00R H00C 0.9700
C00R H00D 0.9700
C00S C00T 1.514(3)
C00S H00F 0.9700
C00S H00M 0.9700
C00T H00P 0.9700
C00T H00Q 0.9700
C00U C013 1.370(3)
C00U H00U 0.9300
C00V H00R 0.9700
C00V H00S 0.9700
C00W C010 1.482(3)
C00W H00T 0.9700
C00W H00V 0.9700
C00X C015 1.368(4)
C00X H00X 0.9300
C00Y C011 1.372(4)
C00Y H00Y 0.9300
C00Z C017 1.497(4)
C00Z H00W 0.9700
C00Z H00$ 0.9700
C010 H01A 0.9600
C010 H01B 0.9600
C010 H01C 0.9600
C011 C013 1.355(5)
C011 H011 0.9300
C012 C019 1.373(4)
C012 H012 0.9300
C013 H013 0.9300
C014 H01D 0.9600
C014 H01E 0.9600
C014 H01F 0.9600
C015 C018 1.353(6)
C015 H015 0.9300
C016 C01A 1.340(5)
C016 H01G 0.9700
C016 H01H 0.9700
C017 H01I 0.9600
C017 H01J 0.9600
C017 H01K 0.9600
C018 C019 1.376(6)
C018 H018 0.9300
C019 H019 0.9300
C01A H01L 0.9600
C01A H01M 0.9600
C01A H01N 0.9600
